data_8106690
loop_
_publ_author_name
'Li, Zhong-Yan'
'Yuan, Lin'
'Yuan, Xian-You'
'Zhang, Min'

_publ_section_title
;
 Crystal structure of 2-(4-fluorophenyl)-1,3-dimethyl-1H-perimidin-3-ium
 iodide, C19H16ClIN2
;
_journal_issue 5
_journal_name_full 'Zeitschrift f\"ur Kristallographie - New Crystal Structures'
_journal_page_first 821
_journal_page_last 822
_journal_paper_doi 10.1515/ncrs-2017-0062
_journal_volume 232
_journal_year 2017
_chemical_formula_moiety 'I, C19 H16 Cl N2'
_chemical_formula_sum 'C19 H16 Cl I N2'
_chemical_formula_weight 434.69
_space_group_crystal_system monoclinic
_space_group_IT_number 14
_space_group_name_Hall '-P 2ybc'
_space_group_name_H-M_alt 'P 1 21/c 1'
_atom_sites_solution_hydrogens geom
_atom_sites_solution_primary direct
_atom_sites_solution_secondary difmap
_cell_angle_alpha 90.00
_cell_angle_beta 93.230(2)
_cell_angle_gamma 90.00
_cell_formula_units_Z 4
_cell_length_a 7.3359(11)
_cell_length_b 18.424(3)
_cell_length_c 12.8968(19)
_cell_measurement_reflns_used 9931
_cell_measurement_temperature 296(2)
_cell_measurement_theta_max 27.44
_cell_measurement_theta_min 2.72
_cell_volume 1740.3(5)
_computing_cell_refinement 'SAINT v8.34A (Bruker, 2013)'
_computing_data_reduction 'SAINT v8.34A (Bruker, 2013)'
_computing_molecular_graphics 'Olex2 (Dolomanov et al., 2009)'
_computing_publication_material 'Olex2 (Dolomanov et al., 2009)'
_computing_structure_refinement 'XL (Sheldrick, 2008)'
_computing_structure_solution 'olex2.solve (Bourhis et al., 2015)'
_diffrn_ambient_temperature 296.15
_diffrn_measured_fraction_theta_full 0.999
_diffrn_measured_fraction_theta_max 0.999
_diffrn_measurement_device_type 'Bruker APEX-II CCD'
_diffrn_measurement_method '\f and \w scans'
_diffrn_radiation_monochromator graphite
_diffrn_radiation_type MoK\a
_diffrn_radiation_wavelength 0.71073
_diffrn_reflns_av_R_equivalents 0.0158
_diffrn_reflns_av_unetI/netI 0.0098
_diffrn_reflns_limit_h_max 8
_diffrn_reflns_limit_h_min -8
_diffrn_reflns_limit_k_max 21
_diffrn_reflns_limit_k_min -21
_diffrn_reflns_limit_l_max 15
_diffrn_reflns_limit_l_min -15
_diffrn_reflns_number 16222
_diffrn_reflns_theta_full 25.00
_diffrn_reflns_theta_max 25.00
_diffrn_reflns_theta_min 1.93
_diffrn_source 'fine-focus sealed tube'
_diffrn_standards_number 0
_exptl_absorpt_coefficient_mu 1.994
_exptl_absorpt_correction_T_max 0.7456
_exptl_absorpt_correction_T_min 0.5181
_exptl_absorpt_correction_type multi-scan
_exptl_absorpt_process_details
;
SADABS-2014/5 (Bruker,2014/5) was used for absorption correction.
wR2(int) was 0.1039 before and 0.0305 after correction.
The Ratio of minimum to maximum transmission is 0.6949.
The \l/2 correction factor is 0.00150.
;
_exptl_crystal_colour yellow
_exptl_crystal_density_diffrn 1.659
_exptl_crystal_density_method 'not measured'
_exptl_crystal_description needle
_exptl_crystal_F_000 856
_exptl_crystal_size_max 0.38
_exptl_crystal_size_mid 0.35
_exptl_crystal_size_min 0.32
_refine_diff_density_max 0.379
_refine_diff_density_min -0.657
_refine_diff_density_rms 0.093
_refine_ls_extinction_method none
_refine_ls_goodness_of_fit_ref 1.084
_refine_ls_hydrogen_treatment constr
_refine_ls_matrix_type full
_refine_ls_number_parameters 210
_refine_ls_number_reflns 3066
_refine_ls_number_restraints 0
_refine_ls_restrained_S_all 1.084
_refine_ls_R_factor_all 0.0231
_refine_ls_R_factor_gt 0.0213
_refine_ls_shift/su_max 0.001
_refine_ls_shift/su_mean 0.000
_refine_ls_structure_factor_coef Fsqd
_refine_ls_weighting_details 'calc w=1/[\s^2^(Fo^2^)+(0.0271P)^2^+1.1303P] where P=(Fo^2^+2Fc^2^)/3'
_refine_ls_weighting_scheme calc
_refine_ls_wR_factor_gt 0.0544
_refine_ls_wR_factor_ref 0.0562
_reflns_number_gt 2859
_reflns_number_total 3066
_reflns_threshold_expression >2sigma(I)
_cod_data_source_file suppl_ncrs-2017-0062_suppl.cif
_cod_data_source_block 1
_cod_original_cell_volume 1740.3(4)
_cod_database_code 8106690
_olex2_refinement_description
;
1. Fixed Uiso
 At 1.2 times of:
  All C(H) groups
 At 1.5 times of:
  All C(H,H,H) groups
2.a Aromatic/amide H refined with riding coordinates:
 C16(H16), C15(H15), C18(H18), C19(H19), C7(H7), C5(H5), C3(H3), C9(H9),
 C4(H4), C8(H8)
2.b Idealised Me refined as rotating group:
 C12(H12A,H12B,H12C), C11(H11A,H11B,H11C)
;
_olex2_submission_special_instructions 'No special instructions were received'

loop_
_space_group_symop_id
_space_group_symop_operation_xyz
1 'x, y, z'
2 '-x, y+1/2, -z+1/2'
3 '-x, -y, -z'
4 'x, -y-1/2, z-1/2'

loop_
_atom_site_label
_atom_site_type_symbol
_atom_site_fract_x
_atom_site_fract_y
_atom_site_fract_z
_atom_site_U_iso_or_equiv
_atom_site_adp_type
_atom_site_occupancy
_atom_site_calc_flag
_atom_site_disorder_assembly
_atom_site_disorder_group
_atom_site_refinement_flags_posn
I1 I 0.64951(2) 0.681046(9) 0.366570(13) 0.05085(8) Uani 1 d . . .
Cl1 Cl 0.26776(13) 0.51968(4) 0.58110(7) 0.0728(2) Uani 1 d . . .
C13 C 0.2264(3) 0.84342(12) 0.57358(16) 0.0356(4) Uani 1 d . . .
C17 C 0.2538(4) 0.61389(13) 0.57756(18) 0.0478(6) Uani 1 d . . .
C16 C 0.1024(4) 0.64697(14) 0.5296(2) 0.0499(6) Uani 1 d . . .
H16 H 0.0076 0.6192 0.4995 0.060 Uiso 1 calc . . R
N1 N 0.2568(2) 0.87952(9) 0.48649(13) 0.0367(4) Uani 1 d . . .
C15 C 0.0938(3) 0.72168(13) 0.52721(19) 0.0472(5) Uani 1 d . . .
H15 H -0.0065 0.7446 0.4943 0.057 Uiso 1 calc . . R
C18 C 0.3953(4) 0.65397(15) 0.62298(19) 0.0521(6) Uani 1 d . . .
H18 H 0.4967 0.6308 0.6542 0.063 Uiso 1 calc . . R
N2 N 0.1909(2) 0.87785(10) 0.66080(14) 0.0386(4) Uani 1 d . . .
C14 C 0.2343(3) 0.76274(12) 0.57368(17) 0.0388(5) Uani 1 d . . .
C19 C 0.3855(3) 0.72889(14) 0.62181(18) 0.0471(5) Uani 1 d . . .
H19 H 0.4796 0.7564 0.6531 0.057 Uiso 1 calc . . R
C10 C 0.1961(3) 0.95470(12) 0.66810(17) 0.0404(5) Uani 1 d . . .
C1 C 0.2236(3) 0.99353(12) 0.57629(17) 0.0383(5) Uani 1 d . . .
C12 C 0.3040(4) 0.84112(14) 0.39152(18) 0.0485(5) Uani 1 d . . .
H12A H 0.3300 0.7912 0.4076 0.073 Uiso 1 calc . . GR
H12B H 0.4096 0.8633 0.3642 0.073 Uiso 1 calc . . GR
H12C H 0.2034 0.8439 0.3408 0.073 Uiso 1 calc . . GR
C6 C 0.2246(3) 1.07044(13) 0.5779(2) 0.0487(6) Uani 1 d . . .
C7 C 0.1982(4) 1.10570(15) 0.6740(3) 0.0634(8) Uani 1 d . . .
H7 H 0.1970 1.1561 0.6772 0.076 Uiso 1 calc . . R
C11 C 0.1372(4) 0.83751(15) 0.75354(19) 0.0533(6) Uani 1 d . . .
H11A H 0.1136 0.7878 0.7352 0.080 Uiso 1 calc . . GR
H11B H 0.0290 0.8588 0.7790 0.080 Uiso 1 calc . . GR
H11C H 0.2343 0.8398 0.8066 0.080 Uiso 1 calc . . GR
C5 C 0.2544(3) 1.10802(14) 0.4853(2) 0.0591(7) Uani 1 d . . .
H5 H 0.2571 1.1585 0.4851 0.071 Uiso 1 calc . . R
C3 C 0.2776(3) 0.99470(14) 0.3931(2) 0.0504(6) Uani 1 d . . .
H3 H 0.2937 0.9704 0.3311 0.060 Uiso 1 calc . . R
C2 C 0.2520(3) 0.95667(12) 0.48235(17) 0.0373(4) Uani 1 d . . .
C9 C 0.1737(4) 0.99058(16) 0.7599(2) 0.0587(7) Uani 1 d . . .
H9 H 0.1579 0.9648 0.8207 0.070 Uiso 1 calc . . R
C4 C 0.2792(4) 1.07100(15) 0.3965(2) 0.0616(7) Uani 1 d . . .
H4 H 0.2978 1.0968 0.3359 0.074 Uiso 1 calc . . R
C8 C 0.1750(4) 1.06634(17) 0.7606(3) 0.0697(8) Uani 1 d . . .
H8 H 0.1593 1.0905 0.8228 0.084 Uiso 1 calc . . R

loop_
_atom_site_aniso_label
_atom_site_aniso_U_11
_atom_site_aniso_U_22
_atom_site_aniso_U_33
_atom_site_aniso_U_23
_atom_site_aniso_U_13
_atom_site_aniso_U_12
I1 0.04425(11) 0.04989(11) 0.05787(12) -0.00874(7) -0.00174(7) 0.00894(6)
Cl1 0.0989(6) 0.0397(3) 0.0801(5) 0.0047(3) 0.0086(4) 0.0082(3)
C13 0.0284(10) 0.0410(11) 0.0369(11) 0.0008(9) -0.0012(8) 0.0004(9)
C17 0.0610(15) 0.0396(12) 0.0434(12) 0.0024(10) 0.0080(11) 0.0038(11)
C16 0.0526(14) 0.0430(13) 0.0534(14) 0.0011(11) -0.0036(11) -0.0068(11)
N1 0.0367(9) 0.0386(10) 0.0349(9) -0.0011(7) 0.0027(7) 0.0017(7)
C15 0.0432(12) 0.0450(13) 0.0520(13) 0.0031(10) -0.0086(10) 0.0015(10)
C18 0.0522(14) 0.0510(14) 0.0526(14) 0.0082(11) -0.0026(11) 0.0140(12)
N2 0.0356(9) 0.0439(10) 0.0366(9) 0.0011(8) 0.0038(7) -0.0001(8)
C14 0.0388(11) 0.0393(12) 0.0378(11) 0.0022(9) -0.0006(9) 0.0010(9)
C19 0.0419(12) 0.0518(14) 0.0468(13) 0.0002(10) -0.0052(10) 0.0004(10)
C10 0.0324(11) 0.0458(12) 0.0431(12) -0.0063(10) 0.0024(9) -0.0010(9)
C1 0.0244(9) 0.0408(12) 0.0494(12) -0.0019(9) 0.0008(8) 0.0007(8)
C12 0.0531(14) 0.0535(14) 0.0394(12) -0.0070(11) 0.0070(10) 0.0040(11)
C6 0.0298(11) 0.0431(13) 0.0729(16) -0.0028(11) -0.0010(10) 0.0013(9)
C7 0.0449(14) 0.0482(15) 0.097(2) -0.0250(15) 0.0074(14) -0.0010(11)
C11 0.0553(15) 0.0640(16) 0.0416(13) 0.0094(12) 0.0124(11) 0.0015(12)
C5 0.0457(14) 0.0399(13) 0.091(2) 0.0119(14) -0.0035(13) 0.0013(11)
C3 0.0498(14) 0.0549(14) 0.0465(13) 0.0104(11) 0.0018(11) -0.0004(11)
C2 0.0282(10) 0.0402(11) 0.0429(11) 0.0036(9) -0.0018(8) 0.0008(8)
C9 0.0600(16) 0.0663(17) 0.0509(15) -0.0157(13) 0.0120(12) -0.0067(13)
C4 0.0536(15) 0.0594(16) 0.0708(18) 0.0286(15) -0.0035(13) -0.0025(12)
C8 0.0622(17) 0.0719(19) 0.077(2) -0.0356(17) 0.0172(15) -0.0080(14)

loop_
_atom_type_symbol
_atom_type_description
_atom_type_scat_dispersion_real
_atom_type_scat_dispersion_imag
_atom_type_scat_source
C C 0.0033 0.0016 'International Tables Vol C Tables 4.2.6.8 and 6.1.1.4'
H H 0.0000 0.0000 'International Tables Vol C Tables 4.2.6.8 and 6.1.1.4'
Cl Cl 0.1484 0.1585 'International Tables Vol C Tables 4.2.6.8 and 6.1.1.4'
I I -0.4742 1.8119 'International Tables Vol C Tables 4.2.6.8 and 6.1.1.4'
N N 0.0061 0.0033 'International Tables Vol C Tables 4.2.6.8 and 6.1.1.4'

loop_
_geom_angle_atom_site_label_1
_geom_angle_atom_site_label_2
_geom_angle_atom_site_label_3
_geom_angle
_geom_angle_site_symmetry_1
_geom_angle_site_symmetry_3
N1 C13 C14 119.35(18) . .
N2 C13 N1 121.6(2) . .
N2 C13 C14 119.04(19) . .
C16 C17 Cl1 119.8(2) . .
C18 C17 Cl1 118.8(2) . .
C18 C17 C16 121.4(2) . .
C15 C16 C17 119.0(2) . .
C13 N1 C12 121.26(18) . .
C13 N1 C2 121.62(18) . .
C2 N1 C12 117.07(18) . .
C16 C15 C14 120.2(2) . .
C17 C18 C19 119.6(2) . .
C13 N2 C10 121.74(18) . .
C13 N2 C11 121.18(19) . .
C10 N2 C11 117.04(19) . .
C15 C14 C13 121.08(19) . .
C15 C14 C19 120.3(2) . .
C19 C14 C13 118.7(2) . .
C18 C19 C14 119.5(2) . .
C1 C10 N2 117.11(19) . .
C9 C10 N2 122.2(2) . .
C9 C10 C1 120.7(2) . .
C10 C1 C6 119.8(2) . .
C10 C1 C2 120.8(2) . .
C2 C1 C6 119.5(2) . .
C1 C6 C7 118.0(2) . .
C5 C6 C1 118.7(2) . .
C5 C6 C7 123.3(3) . .
C8 C7 C6 120.3(3) . .
C4 C5 C6 120.3(2) . .
C2 C3 C4 119.2(3) . .
C1 C2 N1 116.88(19) . .
C3 C2 N1 122.6(2) . .
C3 C2 C1 120.5(2) . .
C10 C9 C8 119.0(3) . .
C5 C4 C3 121.9(3) . .
C7 C8 C9 122.2(3) . .

loop_
_geom_bond_atom_site_label_1
_geom_bond_atom_site_label_2
_geom_bond_distance
_geom_bond_site_symmetry_2
Cl1 C17 1.739(2) .
C13 N1 1.335(3) .
C13 N2 1.330(3) .
C13 C14 1.488(3) .
C17 C16 1.382(4) .
C17 C18 1.377(4) .
C16 C15 1.378(4) .
N1 C12 1.473(3) .
N1 C2 1.423(3) .
C15 C14 1.387(3) .
C18 C19 1.382(4) .
N2 C10 1.419(3) .
N2 C11 1.480(3) .
C14 C19 1.388(3) .
C10 C1 1.408(3) .
C10 C9 1.374(3) .
C1 C6 1.417(3) .
C1 C2 1.414(3) .
C6 C7 1.422(4) .
C6 C5 1.408(4) .
C7 C8 1.351(5) .
C5 C4 1.354(4) .
C3 C2 1.369(3) .
C3 C4 1.407(4) .
C9 C8 1.396(4) .
